data_7105182
loop_
_publ_author_name
'Liu, Yang'
'Zhang, Rong'
'He, Cheng'
'Dang, Dongbin'
'Duan, Chunying'

_publ_section_title
;
 A palladium(II) triangle as building blocks of microporous molecular
 materials: structures and catalytic performance.
;
_journal_issue 5
_journal_name_full 'Chemical communications (Cambridge, England)'
_journal_page_first 746
_journal_page_last 748
_journal_paper_doi 10.1039/b916916d
_journal_volume 46
_journal_year 2010
_chemical_formula_sum 'C157 H260 N30 O72 Pd3'
_chemical_formula_weight 4039.15
_chemical_name_systematic
;
?
;
_space_group_IT_number 215
_symmetry_cell_setting cubic
_symmetry_space_group_name_Hall 'P -4 2 3'
_symmetry_space_group_name_H-M 'P -4 3 m'
_atom_sites_solution_hydrogens geom
_atom_sites_solution_primary direct
_atom_sites_solution_secondary difmap
_audit_creation_method SHELXL-97
_cell_angle_alpha 90.00
_cell_angle_beta 90.00
_cell_angle_gamma 90.00
_cell_formula_units_Z 4
_cell_length_a 30.749(3)
_cell_length_b 30.749(3)
_cell_length_c 30.749(3)
_cell_measurement_temperature 180(2)
_cell_volume 29073(6)
_computing_cell_refinement 'Bruker SMART'
_computing_data_collection 'Bruker SMART'
_computing_data_reduction 'Bruker SAINT'
_computing_molecular_graphics 'Bruker SHELXTL'
_computing_publication_material 'Bruker SHELXTL'
_computing_structure_refinement 'Bruker SHELXTL'
_computing_structure_solution 'Bruker SHELXTL'
_diffrn_ambient_temperature 180(2)
_diffrn_measured_fraction_theta_full 0.948
_diffrn_measured_fraction_theta_max 0.948
_diffrn_measurement_device_type 'CCD area detector'
_diffrn_measurement_method 'phi and omega scans'
_diffrn_radiation_monochromator graphite
_diffrn_radiation_source 'fine-focus sealed tube'
_diffrn_radiation_type MoK\a
_diffrn_radiation_wavelength 0.71073
_diffrn_reflns_av_R_equivalents 0.0815
_diffrn_reflns_av_sigmaI/netI 0.2437
_diffrn_reflns_limit_h_max 19
_diffrn_reflns_limit_h_min -26
_diffrn_reflns_limit_k_max 27
_diffrn_reflns_limit_k_min -17
_diffrn_reflns_limit_l_max 1
_diffrn_reflns_limit_l_min -36
_diffrn_reflns_number 22514
_diffrn_reflns_theta_full 25.00
_diffrn_reflns_theta_max 25.00
_diffrn_reflns_theta_min 2.20
_exptl_absorpt_coefficient_mu 0.247
_exptl_absorpt_correction_type none
_exptl_crystal_colour yellow
_exptl_crystal_density_diffrn 0.923
_exptl_crystal_density_method 'not measured'
_exptl_crystal_description block
_exptl_crystal_F_000 8504
_exptl_crystal_size_max 0.40
_exptl_crystal_size_mid 0.40
_exptl_crystal_size_min 0.35
_refine_diff_density_max 0.257
_refine_diff_density_min -0.418
_refine_diff_density_rms 0.051
_refine_ls_abs_structure_details 'Flack H D (1983), Acta Cryst. A39, 876-881'
_refine_ls_abs_structure_Flack 0.53(7)
_refine_ls_extinction_method none
_refine_ls_goodness_of_fit_ref 0.817
_refine_ls_hydrogen_treatment 'riding mode'
_refine_ls_matrix_type full
_refine_ls_number_parameters 493
_refine_ls_number_reflns 7968
_refine_ls_number_restraints 734
_refine_ls_restrained_S_all 0.915
_refine_ls_R_factor_all 0.2670
_refine_ls_R_factor_gt 0.0900
_refine_ls_shift/su_max 0.002
_refine_ls_shift/su_mean 0.000
_refine_ls_structure_factor_coef Fsqd
_refine_ls_weighting_details 'calc w=1/[\s^2^(Fo^2^)+(0.1000P)^2^+0.0000P] where P=(Fo^2^+2Fc^2^)/3'
_refine_ls_weighting_scheme calc
_refine_ls_wR_factor_gt 0.1978
_refine_ls_wR_factor_ref 0.2307
_reflns_number_gt 1920
_reflns_number_total 7968
_reflns_threshold_expression >2sigma(I)
_cod_data_source_file b916916d.txt
_cod_data_source_block pd1-squeeze
_cod_original_sg_symbol_H-M P-43m
_cod_database_code 7105182

loop_
_symmetry_equiv_pos_as_xyz
'x, y, z'
'-x, -y, z'
'-x, y, -z'
'x, -y, -z'
'z, x, y'
'z, -x, -y'
'-z, -x, y'
'-z, x, -y'
'y, z, x'
'-y, z, -x'
'y, -z, -x'
'-y, -z, x'
'y, x, z'
'-y, -x, z'
'y, -x, -z'
'-y, x, -z'
'x, z, y'
'-x, z, -y'
'-x, -z, y'
'x, -z, -y'
'z, y, x'
'z, -y, -x'
'-z, y, -x'
'-z, -y, x'

loop_
_atom_site_label
_atom_site_type_symbol
_atom_site_fract_x
_atom_site_fract_y
_atom_site_fract_z
_atom_site_U_iso_or_equiv
_atom_site_adp_type
_atom_site_occupancy
_atom_site_symmetry_multiplicity
_atom_site_calc_flag
_atom_site_refinement_flags
_atom_site_disorder_assembly
_atom_site_disorder_group
C33 C 1.0000 0.691(2) 1.0000 0.41(4) Uiso 0.67 4 d SPDU . 1
O13 O 0.9680(9) 0.672(2) 0.9680(9) 0.34(3) Uiso 0.33 2 d SPDU A 1
O14 O 0.7542(15) 0.2458(15) 1.0108(18) 0.302(18) Uiso 0.33 2 d SPDU B 1
C34 C 0.770(2) 0.230(2) 1.054(2) 0.32(2) Uiso 0.33 2 d SPDU B 1
O14' O 0.7536(8) 0.2464(8) 1.021(4) 0.304(18) Uiso 0.33 2 d SPDU C 2
C34' C 0.7860(13) 0.2140(13) 1.004(3) 0.33(2) Uiso 0.33 2 d SPDU C 2
O15' O 0.8496(8) 0.319(6) 0.8496(8) 0.43(3) Uiso 0.17 2 d SPDU D 2
C35' C 0.8152(13) 0.314(10) 0.8152(13) 0.44(2) Uiso 0.17 2 d SPDU D 2
O16 O 0.6898(10) 0.6255(11) 1.1986(13) 0.216(16) Uiso 0.25 1 d PDU E 2
C36 C 0.6572(12) 0.6572(12) 1.1802(18) 0.25(2) Uiso 0.50 2 d SPDU E 2
O16' O 0.6227(4) 0.3773(4) 0.8130(9) 0.228(10) Uiso 0.50 2 d SPDU F 1
C36' C 0.6712(7) 0.372(2) 0.818(3) 0.201(18) Uiso 0.25 1 d PDU F 1
O17 O 0.6120(6) 0.6120(6) 1.8265(17) 0.310(17) Uiso 0.33 2 d SPDU G 1
C37 C 0.589(2) 0.589(2) 1.790(3) 0.322(19) Uiso 0.33 2 d SPDU G 1
O2W O 0.757(2) 0.243(2) 1.019(5) 0.310(18) Uiso 0.33 2 d SPU H 3
O17' O 0.6240(6) 0.6240(6) 1.8337(18) 0.308(18) Uiso 0.33 2 d SPDU I 3
C37' C 0.6483(17) 0.6483(17) 1.799(2) 0.33(2) Uiso 0.33 2 d SPDU I 3
O18 O 0.7048(12) 0.0877(9) 1.0877(9) 0.195(13) Uiso 0.33 2 d SPDU J 3
C38 C 0.7431(17) 0.0650(14) 1.0650(14) 0.24(2) Uiso 0.33 2 d SPDU J 3
O6W O 0.5946(14) 0.5946(14) 1.8003(18) 0.323(13) Uiso 0.50 2 d SPU K 2
O18' O 0.6859(6) 0.0563(11) 1.0563(11) 0.207(13) Uiso 0.33 2 d SPDU L 2
C38' C 0.6427(13) 0.0726(14) 1.0726(14) 0.23(2) Uiso 0.33 2 d SPDU L 2
O19 O 0.7120(5) 0.3342(8) 1.1006(8) 0.152(8) Uiso 0.33 1 d PDU M 1
C39 C 0.6691(7) 0.3309(7) 1.1241(11) 0.249(11) Uiso 0.67 2 d SPDU M 1
O19' O 0.6953(7) 0.3606(9) 1.0856(9) 0.197(10) Uiso 0.33 1 d PDU N 2
C39' C 0.6635(10) 0.3365(10) 1.0572(11) 0.243(12) Uiso 0.67 2 d SPDU N 2
O19" O 0.7194(13) 0.3320(18) 1.0750(18) 0.176(15) Uiso 0.17 1 d PDU O 3
C39" C 0.6693(14) 0.3307(14) 1.077(3) 0.238(14) Uiso 0.33 2 d SPDU O 3
C40 C 0.6887(8) 0.6887(8) 1.6887(8) 0.30(2) Uiso 1 6 d SDU P 2
O40 O 0.6565(6) 0.6565(6) 1.7065(13) 0.219(15) Uiso 0.33 2 d SPDU P 2
O22' O 0.9415(10) 0.3339(16) 0.9415(10) 0.275(17) Uiso 0.33 2 d SPDU Q 2
C42' C 0.9204(17) 0.295(2) 0.9204(17) 0.29(2) Uiso 0.33 2 d SPDU Q 2
O23 O 0.5291(5) -0.0704(8) 1.4709(5) 0.201(9) Uiso 0.50 2 d SPDU R 1
C43 C 0.5000 -0.0975(12) 1.5000 0.245(11) Uiso 1 4 d SDU . 1
O1W O 0.5000 -0.0510(13) 1.5000 0.250(10) Uiso 0.67 4 d SPU S 2
O21 O 0.4764(4) -0.1201(14) 1.5236(4) 0.200(11) Uiso 0.33 2 d SPDU . 2
C41 C 0.5105(5) -0.129(2) 1.4895(5) 0.221(13) Uiso 0.33 2 d SPDU . 2
C44 C 0.6029(19) 0.3971(19) 0.739(2) 0.26(3) Uiso 0.25 2 d SPDU T 2
O24 O 0.593(2) 0.407(2) 0.691(2) 0.36(4) Uiso 0.25 2 d SPDU T 2
O25 O 0.5142(11) -0.0108(9) 1.2062(12) 0.176(11) Uiso 0.25 1 d PDU . 3
C45 C 0.5119(18) 0.0358(10) 1.1919(17) 0.172(12) Uiso 0.25 1 d PDU . 3
O25' O 0.4591(9) -0.0201(9) 1.2515(8) 0.257(9) Uiso 0.50 1 d PDU U 2
C45' C 0.4452(14) -0.0504(13) 1.2875(12) 0.313(16) Uiso 0.50 1 d PDU U 2
O26 O 0.5280(7) -0.0113(7) 1.2637(7) 0.217(8) Uiso 0.50 1 d PDU . 1
C46 C 0.4981(12) -0.0137(11) 1.2253(9) 0.188(11) Uiso 0.50 1 d PDU . 1
O27 O 0.6659(12) 0.2372(8) 1.2372(8) 0.204(13) Uiso 0.33 2 d SPDU V 1
C47 C 0.650(3) 0.2700(10) 1.2700(10) 0.28(2) Uiso 0.33 2 d SPDU V 1
O27' O 0.6515(5) 0.1831(3) 1.1831(3) 0.135(5) Uiso 0.67 2 d SPDU W 2
C47' C 0.6931(6) 0.2013(5) 1.2013(5) 0.141(8) Uiso 0.67 2 d SPDU W 2
O27" O 0.6822(7) 0.1766(8) 1.2192(7) 0.042(6) Uiso 0.17 1 d PDU . 3
C47" C 0.7141(13) 0.1827(12) 1.1827(12) 0.193(17) Uiso 0.33 2 d SPDU . 3
O7W O 0.7365(19) 0.4618(16) 0.7365(19) 0.366(17) Uiso 0.50 2 d SPU X 1
O3W O 0.628(2) 0.558(2) 1.763(2) 0.348(17) Uiso 0.25 1 d PU Y 4
O15 O 0.745(2) 0.4205(13) 0.745(2) 0.38(2) Uiso 0.25 2 d SPDU Z 4
O4W O 0.5914(12) 0.2862(8) 1.2862(8) 0.274(14) Uiso 0.50 2 d SPU A 4
C35 C 0.743(6) 0.4694(15) 0.743(6) 0.37(2) Uiso 0.25 2 d SPDU Z 4
O22 O 0.9492(9) 0.279(2) 0.9492(9) 0.32(2) Uiso 0.33 2 d SPDU B 1
C42 C 0.9185(13) 0.256(3) 0.9185(13) 0.31(3) Uiso 0.33 2 d SPDU B 1
N8 N 0.7157(8) 0.5195(12) 0.7157(8) 0.362(19) Uiso 0.25 2 d SPDU C 3
O81 O 0.6899(9) 0.5054(16) 0.6899(9) 0.40(2) Uiso 0.25 2 d SPDU C 3
O82 O 0.7197(14) 0.5576(13) 0.7197(14) 0.36(3) Uiso 0.25 2 d SPDU C 3
O83 O 0.7368(11) 0.495(2) 0.7368(11) 0.37(2) Uiso 0.25 2 d SPDU C 3
N9 N 0.8049(7) 0.3594(9) 0.8049(7) 0.44(2) Uiso 0.50 2 d SPDU D 4
O93 O 0.8325(7) 0.3604(14) 0.8325(7) 0.47(2) Uiso 0.50 2 d SPDU D 4
O92 O 0.7920(9) 0.3246(11) 0.7920(9) 0.44(2) Uiso 0.50 2 d SPDU D 4
O91 O 0.7903(9) 0.3921(11) 0.7903(9) 0.411(18) Uiso 0.50 2 d SPDU D 4
N7 N 0.9029(4) 0.4532(5) 0.9029(4) 0.188(6) Uiso 1 2 d SD . .
O73' O 0.9017(7) 0.4150(6) 0.9017(7) 0.243(13) Uiso 0.50 2 d SPD E 1
O72' O 0.8813(5) 0.4744(9) 0.8813(5) 0.219(12) Uiso 0.50 2 d SPD E 1
O71' O 0.9270(5) 0.4699(8) 0.9270(5) 0.197(11) Uiso 0.50 2 d SPD E 1
O71 O 0.9273(4) 0.4383(8) 0.9273(4) 0.162(8) Uiso 0.50 2 d SPD E 2
O73 O 0.8990(8) 0.4901(7) 0.8990(8) 0.32(2) Uiso 0.50 2 d SPD E 2
O72 O 0.8816(6) 0.4291(10) 0.8816(6) 0.263(15) Uiso 0.50 2 d SPD E 2
N6 N 0.9790(5) 0.5240(8) 0.9790(5) 0.283(18) Uiso 0.25 2 d SPDU . 3
O61 O 0.9832(8) 0.5612(8) 0.9832(8) 0.295(18) Uiso 0.25 2 d SPDU . 3
O62 O 1.0000 0.5000 1.0000 0.333(16) Uiso 1 8 d SDU . 3
O63 O 0.9540(5) 0.5100(13) 0.9540(5) 0.34(2) Uiso 0.25 2 d SPDU F 3
Pd1 Pd 0.14691(3) 0.85309(3) 0.43902(5) 0.1597(6) Uani 1 2 d SU . .
O1 O 0.3382(2) 0.9372(3) 0.5039(2) 0.146(2) Uani 1 1 d U . .
O2 O 0.2311(2) 1.0618(3) 0.3965(3) 0.176(3) Uani 1 1 d U . .
N2 N 0.3647(3) 0.8735(3) 0.4840(3) 0.155(2) Uani 1 1 d DU . .
H2A H 0.3832 0.8595 0.4685 0.186 Uiso 1 1 calc R . .
N3 N 0.2139(3) 1.0496(3) 0.3308(4) 0.188(3) Uani 1 1 d DU . .
H3A H 0.2202 1.0504 0.3035 0.225 Uiso 1 1 calc R . .
N1 N 0.2086(3) 0.8550(3) 0.4623(3) 0.156(2) Uani 1 1 d DU . .
C1 C 0.2416(3) 0.8422(3) 0.4356(3) 0.153(3) Uani 1 1 d DU . .
H1A H 0.2362 0.8356 0.4066 0.184 Uiso 1 1 calc R . .
C2 C 0.2831(3) 0.8391(3) 0.4525(3) 0.158(2) Uani 1 1 d DU . .
H2B H 0.3056 0.8292 0.4349 0.189 Uiso 1 1 calc R . .
C3 C 0.2918(2) 0.8504(4) 0.4945(3) 0.153(2) Uani 1 1 d DU . .
C4 C 0.2587(3) 0.8642(3) 0.5218(3) 0.158(2) Uani 1 1 d DU . .
H4A H 0.2643 0.8712 0.5507 0.190 Uiso 1 1 calc R . .
C5 C 0.2165(3) 0.8673(3) 0.5044(3) 0.158(3) Uani 1 1 d DU . .
H5A H 0.1939 0.8778 0.5216 0.190 Uiso 1 1 calc R . .
C6 C 0.3353(3) 0.8512(4) 0.5115(4) 0.159(3) Uani 1 1 d DU . .
H6A H 0.3351 0.8652 0.5398 0.191 Uiso 1 1 calc R . .
H6B H 0.3454 0.8216 0.5155 0.191 Uiso 1 1 calc R . .
C7 C 0.3628(4) 0.9174(4) 0.4826(4) 0.133(3) Uani 1 1 d DU . .
C8 C 0.4228(3) 0.9177(4) 0.4228(3) 0.126(3) Uani 1 2 d SDU . .
H8A H 0.4264 0.8879 0.4264 0.151 Uiso 1 2 calc SR . .
C9 C 0.3912(3) 0.9379(3) 0.4495(3) 0.118(2) Uani 1 1 d DU . .
C10 C 0.3842(3) 0.9817(3) 0.4384(3) 0.124(2) Uani 1 1 d DU . .
H10A H 0.3601 0.9951 0.4507 0.148 Uiso 1 1 calc R . .
C11 C 0.4102(3) 1.0076(5) 0.4102(3) 0.125(3) Uani 1 2 d SDU . .
C12 C 0.3988(4) 1.0530(5) 0.3988(4) 0.137(3) Uani 1 2 d SU . .
H12A H 0.3893 1.0672 0.4258 0.165 Uiso 0.50 1 d PR . .
C13 C 0.3655(3) 1.0575(5) 0.3655(3) 0.137(3) Uani 1 2 d SDU . .
C14 C 0.3217(3) 1.0577(4) 0.3774(3) 0.148(3) Uani 1 1 d DU . .
H14A H 0.3139 1.0546 0.4065 0.177 Uiso 1 1 calc R . .
C15 C 0.2894(3) 1.0626(4) 0.3455(3) 0.151(3) Uani 1 1 d DU . .
C16 C 0.3018(4) 1.0616(5) 0.3018(4) 0.150(3) Uani 1 2 d SDU . .
H16A H 0.2804 1.0601 0.2804 0.180 Uiso 1 2 calc SR . .
C17 C 0.2445(4) 1.0613(5) 0.3602(5) 0.169(3) Uani 1 1 d DU . .
C18 C 0.1707(4) 1.0356(4) 0.3443(5) 0.195(3) Uani 1 1 d DU . .
H18A H 0.1535 1.0338 0.3179 0.234 Uiso 1 1 calc R . .
H18B H 0.1587 1.0596 0.3609 0.234 Uiso 1 1 calc R . .
C19 C 0.1740(4) 0.9183(3) 0.3702(4) 0.193(3) Uani 1 1 d DU . .
H19A H 0.1847 0.8937 0.3561 0.232 Uiso 1 1 calc R . .
C20 C 0.1789(4) 0.9591(4) 0.3503(4) 0.200(3) Uani 1 1 d DU . .
H20A H 0.1945 0.9619 0.3245 0.240 Uiso 1 1 calc R . .
C21 C 0.1602(4) 0.9952(3) 0.3697(4) 0.196(3) Uani 1 1 d DU . .
C22 C 0.1434(4) 0.9907(3) 0.4122(4) 0.195(3) Uani 1 1 d DU . .
H22A H 0.1383 1.0152 0.4292 0.234 Uiso 1 1 calc R . .
C23 C 0.1345(4) 0.9497(3) 0.4284(3) 0.194(3) Uani 1 1 d DU . .
H23A H 0.1155 0.9467 0.4517 0.233 Uiso 1 1 calc R . .
N4 N 0.1535(3) 0.9133(3) 0.4104(4) 0.183(3) Uani 1 1 d DU . .

loop_
_atom_site_aniso_label
_atom_site_aniso_U_11
_atom_site_aniso_U_22
_atom_site_aniso_U_33
_atom_site_aniso_U_23
_atom_site_aniso_U_13
_atom_site_aniso_U_12
Pd1 0.1207(6) 0.1207(6) 0.2377(14) -0.0162(7) 0.0162(7) -0.0287(8)
O1 0.147(5) 0.152(5) 0.138(5) 0.003(4) 0.006(4) -0.048(4)
O2 0.145(5) 0.198(5) 0.184(5) -0.003(5) 0.030(5) -0.029(5)
N2 0.127(5) 0.142(5) 0.196(5) 0.024(5) 0.008(4) -0.052(4)
N3 0.161(5) 0.187(5) 0.214(5) 0.002(5) 0.010(5) -0.033(5)
N1 0.130(4) 0.139(4) 0.200(4) -0.011(4) 0.009(4) -0.037(4)
C1 0.115(4) 0.148(4) 0.197(5) -0.005(4) 0.012(4) -0.045(4)
C2 0.124(4) 0.147(4) 0.201(5) -0.002(5) 0.005(5) -0.037(4)
C3 0.121(4) 0.139(4) 0.199(5) 0.007(4) 0.002(4) -0.043(4)
C4 0.124(5) 0.149(5) 0.202(5) 0.005(4) 0.010(5) -0.044(4)
C5 0.127(5) 0.147(5) 0.200(5) 0.001(5) 0.002(5) -0.040(5)
C6 0.129(5) 0.148(5) 0.200(5) 0.017(5) 0.001(5) -0.046(5)
C7 0.115(5) 0.124(5) 0.161(5) 0.011(5) -0.014(4) -0.029(5)
C8 0.128(4) 0.122(6) 0.128(4) -0.018(4) -0.030(6) -0.018(4)
C9 0.097(4) 0.119(5) 0.138(5) 0.006(4) -0.012(4) -0.038(4)
C10 0.111(4) 0.125(5) 0.135(5) -0.012(5) -0.015(4) -0.030(4)
C11 0.127(4) 0.120(6) 0.127(4) -0.018(4) -0.007(5) -0.018(4)
C12 0.141(4) 0.130(6) 0.141(4) -0.021(4) -0.004(5) -0.021(4)
C13 0.143(4) 0.126(5) 0.143(4) -0.016(4) 0.005(5) -0.016(4)
C14 0.141(5) 0.140(5) 0.163(5) -0.008(5) 0.003(5) -0.024(5)
C15 0.145(5) 0.148(5) 0.161(5) -0.004(5) 0.005(5) -0.024(5)
C16 0.152(4) 0.145(6) 0.152(4) -0.016(4) 0.008(6) -0.016(4)
C17 0.156(5) 0.166(5) 0.184(5) -0.004(5) 0.006(5) -0.025(5)
C18 0.169(5) 0.183(5) 0.234(5) 0.007(5) 0.021(5) -0.039(5)
C19 0.160(5) 0.166(5) 0.254(6) 0.006(5) 0.030(5) -0.047(5)
C20 0.166(5) 0.177(5) 0.257(5) 0.000(5) 0.030(5) -0.035(5)
C21 0.165(5) 0.175(5) 0.248(5) 0.006(5) 0.028(5) -0.044(5)
C22 0.165(5) 0.169(5) 0.252(5) 0.001(5) 0.033(5) -0.035(5)
C23 0.154(5) 0.170(5) 0.257(6) 0.007(5) 0.037(5) -0.043(5)
N4 0.140(5) 0.162(5) 0.248(5) -0.012(5) 0.028(5) -0.033(4)

loop_
_atom_type_symbol
_atom_type_description
_atom_type_scat_dispersion_real
_atom_type_scat_dispersion_imag
_atom_type_scat_source
C C 0.0033 0.0016 'International Tables Vol C Tables 4.2.6.8 and 6.1.1.4'
H H 0.0000 0.0000 'International Tables Vol C Tables 4.2.6.8 and 6.1.1.4'
N N 0.0061 0.0033 'International Tables Vol C Tables 4.2.6.8 and 6.1.1.4'
O O 0.0106 0.0060 'International Tables Vol C Tables 4.2.6.8 and 6.1.1.4'
Pd Pd -0.9988 1.0072 'International Tables Vol C Tables 4.2.6.8 and 6.1.1.4'

loop_
_geom_angle_atom_site_label_1
_geom_angle_atom_site_label_2
_geom_angle_atom_site_label_3
_geom_angle
_geom_angle_site_symmetry_1
_geom_angle_site_symmetry_3
_geom_angle_publ_flag
O13 C33 O13 134(8) . 3_757 ?
O16 C36 O16 136(5) 13 . ?
C36' O16' C36' 77(6) . 14_665 ?
O16' C36' C36' 51(3) . 14_665 ?
O19 C39 O19 84(2) . 14_665 ?
O19' C39' O19' 108(3) . 14_665 ?
O19" C39" O19" 93(5) . 14_665 ?
O40 C40 O40 92(3) 9_546 . ?
O40 C40 O40 92(3) 9_546 5_456 ?
O40 C40 O40 92(3) . 5_456 ?
O23 C43 O23 113(3) 3_658 . ?
C41 O21 C41 15(4) 3_658 . ?
O21 C41 C41 155(7) 3_658 3_658 ?
O21 C41 O21 144(10) 3_658 . ?
C41 C41 O21 10(4) 3_658 . ?
O25 O25 C45 82(4) 2_655 2_655 ?
O25 O25 C45 52(3) 2_655 . ?
C45 O25 C45 118(4) 2_655 . ?
O25 C45 O25 46(3) 2_655 . ?
C46 O26 C46 31(2) . 2_655 ?
C46 C46 O26 82(3) 2_655 . ?
C46 C46 O26 66(3) 2_655 2_655 ?
O26 C46 O26 73(2) . 2_655 ?
O27" C47" O27" 76(2) 17_546 . ?
O82 N8 O83 121(2) . . ?
O82 N8 O81 119.5(19) . . ?
O83 N8 O81 120(2) . . ?
O91 N9 O93 120.8(19) . . ?
O91 N9 O92 120.0(19) . . ?
O93 N9 O92 119.2(17) . . ?
O72' N7 O73 46.7(17) . . ?
O72' N7 O71 168.5(17) . . ?
O73 N7 O71 121.8(17) . . ?
O72' N7 O71' 119.2(15) . . ?
O73 N7 O71' 72.5(17) . . ?
O71 N7 O71' 49.3(12) . . ?
O72' N7 O73' 122.3(16) . . ?
O73 N7 O73' 169.0(18) . . ?
O71 N7 O73' 69.1(14) . . ?
O71' N7 O73' 118.5(15) . . ?
O72' N7 O72 73.5(17) . . ?
O73 N7 O72 120.2(17) . . ?
O71 N7 O72 118.0(15) . . ?
O71' N7 O72 167.3(17) . . ?
O73' N7 O72 48.9(15) . . ?
O61 N6 O63 121(2) . . ?
O61 N6 O62 120.0(19) . . ?
O63 N6 O62 119.4(19) . . ?
O61 N6 N6 81.0(16) . 3_757 ?
O63 N6 N6 158.4(17) . 3_757 ?
O62 N6 N6 39.0(13) . 3_757 ?
N6 O61 O61 99.0(16) . 3_757 ?
N6 O62 N6 113.3(14) 3_757 4_567 ?
N6 O62 N6 102(3) 3_757 . ?
N6 O62 N6 113.3(14) 4_567 . ?
N6 O62 N6 113.3(14) 3_757 2_765 ?
N6 O62 N6 102(3) 4_567 2_765 ?
N6 O62 N6 113.3(14) . 2_765 ?
N1 Pd1 N1 85.9(5) . 14_665 ?
N1 Pd1 N4 173.8(4) . 14_665 ?
N1 Pd1 N4 91.9(4) 14_665 14_665 ?
N1 Pd1 N4 91.9(4) . . ?
N1 Pd1 N4 173.8(4) 14_665 . ?
N4 Pd1 N4 89.7(6) 14_665 . ?
C7 N2 C6 118.5(10) . . ?
C17 N3 C18 121.3(12) . . ?
C1 N1 C5 121.0(8) . . ?
C1 N1 Pd1 118.5(7) . . ?
C5 N1 Pd1 120.5(7) . . ?
N1 C1 C2 118.8(7) . . ?
C3 C2 C1 121.4(7) . . ?
C2 C3 C4 120.4(6) . . ?
C2 C3 C6 122.2(9) . . ?
C4 C3 C6 117.3(9) . . ?
C3 C4 C5 118.0(7) . . ?
N1 C5 C4 120.3(7) . . ?
N2 C6 C3 112.6(9) . . ?
O1 C7 N2 121.8(11) . . ?
O1 C7 C9 123.1(10) . . ?
N2 C7 C9 114.9(10) . . ?
C9 C8 C9 127.1(13) 21 . ?
C10 C9 C8 112.5(11) . . ?
C10 C9 C7 119.0(8) . . ?
C8 C9 C7 128.1(9) . . ?
C9 C10 C11 126.8(11) . . ?
C10 C11 C10 111.8(13) 21 . ?
C10 C11 C12 122.6(7) 21 . ?
C10 C11 C12 122.6(7) . . ?
C13 C12 C11 114.9(13) . . ?
C14 C13 C14 120.4(14) 21 . ?
C14 C13 C12 119.7(7) 21 . ?
C14 C13 C12 119.7(7) . . ?
C13 C14 C15 120.0(11) . . ?
C16 C15 C14 118.5(12) . . ?
C16 C15 C17 123.9(10) . . ?
C14 C15 C17 116.7(9) . . ?
C15 C16 C15 121.6(15) 21 . ?
O2 C17 N3 113.0(11) . . ?
O2 C17 C15 128.4(12) . . ?
N3 C17 C15 117.2(12) . . ?
N3 C18 C21 126.0(11) . . ?
N4 C19 C20 122.1(7) . . ?
C21 C20 C19 118.9(7) . . ?
C20 C21 C22 118.1(6) . . ?
C20 C21 C18 110.4(10) . . ?
C22 C21 C18 129.9(10) . . ?
C23 C22 C21 119.7(8) . . ?
N4 C23 C22 120.7(8) . . ?
C23 N4 C19 117.3(9) . . ?
C23 N4 Pd1 121.1(8) . . ?
C19 N4 Pd1 121.3(7) . . ?

loop_
_geom_bond_atom_site_label_1
_geom_bond_atom_site_label_2
_geom_bond_distance
_geom_bond_site_symmetry_2
_geom_bond_publ_flag
C33 O13 1.513(12) . ?
C33 O13 1.513(12) 3_757 ?
O14 C34 1.503(13) . ?
O14' C34' 1.506(13) . ?
O15' C35' 1.506(13) . ?
O16 C36 1.507(12) . ?
C36 O16 1.507(12) 13 ?
O16' C36' 1.507(8) . ?
O16' C36' 1.507(8) 14_665 ?
C36' C36' 1.88(12) 14_665 ?
O17 C37 1.506(8) . ?
O17' C37' 1.507(8) . ?
O18 C38 1.54(2) . ?
O18' C38' 1.507(8) . ?
O19 C39 1.508(7) . ?
C39 O19 1.508(7) 14_665 ?
O19' C39' 1.505(7) . ?
C39' O19' 1.505(7) 14_665 ?
O19" C39" 1.54(2) . ?
C39" O19" 1.54(2) 14_665 ?
C40 O40 1.504(12) 9_546 ?
C40 O40 1.504(12) . ?
C40 O40 1.504(12) 5_456 ?
O22' C42' 1.503(13) . ?
O23 C43 1.514(12) . ?
C43 O23 1.514(12) 3_658 ?
O21 C41 0.63(6) 3_658 ?
O21 C41 1.507(8) . ?
C41 O21 0.63(6) 3_658 ?
C41 C41 0.91(5) 3_658 ?
C44 O24 1.543(11) . ?
O25 O25 1.10(6) 2_655 ?
O25 C45 1.20(5) 2_655 ?
O25 C45 1.502(12) . ?
C45 O25 1.20(5) 2_655 ?
O25' C45' 1.508(12) . ?
O26 C46 1.498(12) . ?
O26 C46 1.62(4) 2_655 ?
C46 C46 0.85(7) 2_655 ?
C46 O26 1.62(4) 2_655 ?
O27 C47 1.510(12) . ?
O27' C47' 1.502(11) . ?
O27" C47" 1.502(12) . ?
C47" O27" 1.502(12) 17_546 ?
O15 C35 1.507(13) . ?
O22 C42 1.507(13) . ?
N8 O82 1.19(2) . ?
N8 O83 1.19(2) . ?
N8 O81 1.20(2) . ?
N9 O91 1.190(16) . ?
N9 O93 1.20(2) . ?
N9 O92 1.21(2) . ?
N7 O72' 1.141(18) . ?
N7 O73 1.146(19) . ?
N7 O71 1.156(16) . ?
N7 O71' 1.170(17) . ?
N7 O73' 1.175(18) . ?
N7 O72 1.184(19) . ?
N6 O61 1.16(2) . ?
N6 O63 1.17(2) . ?
N6 O62 1.17(2) . ?
N6 N6 1.82(5) 3_757 ?
O61 O61 1.46(7) 3_757 ?
O62 N6 1.17(2) 3_757 ?
O62 N6 1.17(2) 4_567 ?
O62 N6 1.17(2) 2_765 ?
Pd1 N1 2.027(8) . ?
Pd1 N1 2.027(8) 14_665 ?
Pd1 N4 2.061(10) 14_665 ?
Pd1 N4 2.061(10) . ?
O1 C7 1.173(11) . ?
O2 C17 1.188(13) . ?
N2 C7 1.352(9) . ?
N2 C6 1.415(8) . ?
N3 C17 1.353(9) . ?
N3 C18 1.459(9) . ?
N1 C1 1.361(8) . ?
N1 C5 1.372(8) . ?
C1 C2 1.383(8) . ?
C2 C3 1.363(8) . ?
C3 C4 1.385(8) . ?
C3 C6 1.436(8) . ?
C4 C5 1.408(9) . ?
C7 C9 1.480(9) . ?
C8 C9 1.416(7) 21 ?
C8 C9 1.416(7) . ?
C9 C10 1.407(7) . ?
C10 C11 1.421(7) . ?
C11 C10 1.421(7) 21 ?
C11 C12 1.482(19) . ?
C12 C13 1.454(18) . ?
C13 C14 1.396(7) 21 ?
C13 C14 1.396(7) . ?
C14 C15 1.407(7) . ?
C15 C16 1.396(7) . ?
C15 C17 1.456(9) . ?
C16 C15 1.396(7) 21 ?
C18 C21 1.502(9) . ?
C19 N4 1.395(8) . ?
C19 C20 1.406(9) . ?
C20 C21 1.386(8) . ?
C21 C22 1.411(9) . ?
C22 C23 1.382(9) . ?
C23 N4 1.378(8) . ?
